data_2243135
loop_
_publ_author_name
'Bogdanov, Georgii'
'Tillotson, John P.'
'Timofeeva, Tatiana'

_publ_section_title
;
 Crystal structures, syntheses, and spectroscopic and electrochemical
 measurements of two push--pull chromophores:
 2-[4-(dimethylamino)benzylidene]-1<i>H</i>-indene-1,3(2<i>H</i>)-dione
 and
 (<i>E</i>)-2-{3-[4-(dimethylamino)phenyl]allylidene}-1<i>H</i>-indene-1,3(2<i>H</i>)-dione
;
_journal_issue 11
_journal_name_full 'Acta Crystallographica Section E'
_journal_page_first 1595
_journal_page_last 1599
_journal_paper_doi 10.1107/S205698901901329X
_journal_volume 75
_journal_year 2019
_chemical_absolute_configuration unk
_chemical_formula_iupac 'C20 H17 N O2'
_chemical_formula_moiety 'C20 H17 N O2'
_chemical_formula_sum 'C20 H17 N O2'
_chemical_formula_weight 303.35
_chemical_name_systematic (<i>E</i>)-2-{3-[4-(Dimethylamino)phenyl]allylidene}-1<i>H</i>-indene-1,3(2<i>H</i>)-dione
_space_group_crystal_system monoclinic
_space_group_IT_number 4
_space_group_name_Hall 'P 2yb'
_space_group_name_H-M_alt 'P 1 21 1'
_symmetry_space_group_name_Hall 'P 2yb'
_symmetry_space_group_name_H-M 'P 1 21 1'
_atom_sites_solution_hydrogens geom
_atom_sites_solution_primary dual
_atom_sites_solution_secondary difmap
_audit_creation_method SHELXL-2018/3
_cell_angle_alpha 90
_cell_angle_beta 104.500(2)
_cell_angle_gamma 90
_cell_formula_units_Z 2
_cell_length_a 11.072(2)
_cell_length_b 3.9664(8)
_cell_length_c 17.557(4)
_cell_measurement_reflns_used 6074
_cell_measurement_temperature 150(2)
_cell_measurement_theta_max 31.615
_cell_measurement_theta_min 2.397
_cell_volume 746.5(3)
_computing_cell_refinement
;
SAINT (Bruker, 2015)
;
_computing_data_collection
;
APEX3 (Bruker, 2015)
;
_computing_data_reduction
;
SAINT (Bruker, 2015)
;
_computing_molecular_graphics
;
Mercury (Macrae <i>et al.</i>,  2008)
;
_computing_publication_material
;
<i>SHELXL2018/3</i> (Sheldrick, 2015b), PLATON (Spek, 2009)
and publCIF (Westrip, 2010)
;
_computing_structure_refinement
;
<i>SHELXL2018/3</i> (Sheldrick, 2015b)
;
_computing_structure_solution
;
<i>SHELXT2017/1</i> (Sheldrick, 2015a)
;
_diffrn_ambient_temperature 150(2)
_diffrn_measured_fraction_theta_full 0.997
_diffrn_measured_fraction_theta_max 0.934
_diffrn_measurement_device_type 'Bruker APEXII CCD'
_diffrn_measurement_method '\f and \w scans'
_diffrn_radiation_type MoK\a
_diffrn_radiation_wavelength 0.71073
_diffrn_reflns_av_R_equivalents 0.0438
_diffrn_reflns_av_unetI/netI 0.0515
_diffrn_reflns_limit_h_max 16
_diffrn_reflns_limit_h_min -15
_diffrn_reflns_limit_k_max 5
_diffrn_reflns_limit_k_min -5
_diffrn_reflns_limit_l_max 25
_diffrn_reflns_limit_l_min -24
_diffrn_reflns_number 8685
_diffrn_reflns_theta_full 25.242
_diffrn_reflns_theta_max 31.696
_diffrn_reflns_theta_min 1.198
_diffrn_source 'fine-focus sealed tube'
_exptl_absorpt_coefficient_mu 0.087
_exptl_absorpt_correction_T_max 0.7463
_exptl_absorpt_correction_T_min 0.5839
_exptl_absorpt_correction_type multi-scan
_exptl_absorpt_process_details
;
(SADABS; Krause <i>et al.</i>,  2015)
;
_exptl_crystal_colour blue
_exptl_crystal_density_diffrn 1.350
_exptl_crystal_description needle
_exptl_crystal_F_000 320
_exptl_crystal_size_max 0.40
_exptl_crystal_size_mid 0.12
_exptl_crystal_size_min 0.10
_refine_diff_density_max 0.222
_refine_diff_density_min -0.331
_refine_ls_abs_structure_details
;
Flack <i>x</i> determined using 1732 quotients
[(<i>I</i>^+^)-(<i>I</i>^-^)]/[(<i>I</i>^+^)+(<i>I</i>^-^)]
(Parsons <i>et al.</i>,  2013)
;
_refine_ls_abs_structure_Flack -0.1(5)
_refine_ls_extinction_method none
_refine_ls_goodness_of_fit_ref 1.115
_refine_ls_hydrogen_treatment constr
_refine_ls_matrix_type full
_refine_ls_number_parameters 210
_refine_ls_number_reflns 4531
_refine_ls_number_restraints 1
_refine_ls_restrained_S_all 1.115
_refine_ls_R_factor_all 0.0453
_refine_ls_R_factor_gt 0.0438
_refine_ls_shift/su_max 0.000
_refine_ls_shift/su_mean 0.000
_refine_ls_structure_factor_coef Fsqd
_refine_ls_weighting_details 'w=1/[\s^2^(Fo^2^)+(0.0488P)^2^+0.2055P] where P=(Fo^2^+2Fc^2^)/3'
_refine_ls_weighting_scheme calc
_refine_ls_wR_factor_gt 0.1201
_refine_ls_wR_factor_ref 0.1214
_reflns_number_gt 4358
_reflns_number_total 4531
_reflns_threshold_expression 'I > 2\s(I)'
_cod_data_source_file su5515sup1.cif
_cod_data_source_block ID2
_cod_database_code 2243135
_shelx_space_group_comment
;
The symmetry employed for this shelxl refinement is uniquely defined
by the following loop, which should always be used as a source of
symmetry information in preference to the above space-group names.
They are only intended as comments.
;
_shelx_estimated_absorpt_t_min 0.5839
_shelx_estimated_absorpt_t_max 0.7463

loop_
_space_group_symop_operation_xyz
'x, y, z'
'-x, y+1/2, -z'

loop_
_atom_site_type_symbol
_atom_site_label
_atom_site_fract_x
_atom_site_fract_y
_atom_site_fract_z
_atom_site_U_iso_or_equiv
_atom_site_adp_type
_atom_site_calc_flag
_atom_site_occupancy
O O3 0.50946(14) 0.2510(5) 0.17850(9) 0.0331(4) Uani d 1
O O1 0.11093(14) 0.5986(5) 0.20367(9) 0.0328(4) Uani d 1
N N10 0.15603(16) 0.3906(5) 0.69990(9) 0.0253(4) Uani d 1
C C13 0.29025(17) 0.2553(5) 0.49784(10) 0.0203(3) Uani d 1
C C10 0.20054(16) 0.3470(5) 0.63500(10) 0.0202(3) Uani d 1
C C12 0.35740(17) 0.1388(5) 0.57237(11) 0.0232(4) Uani d 1
H H12 0.434333 0.025205 0.576557 0.028 Uiso calc 1
C C9 0.37083(18) 0.5984(6) 0.02319(11) 0.0250(4) Uani d 1
H H9 0.450310 0.528451 0.017745 0.030 Uiso calc 1
C C11 0.31564(18) 0.1834(5) 0.63920(11) 0.0236(4) Uani d 1
H H11 0.364293 0.103946 0.688397 0.028 Uiso calc 1
C C7 0.16966(19) 0.8643(6) -0.03035(11) 0.0276(4) Uani d 1
H H7 0.113386 0.972479 -0.073153 0.033 Uiso calc 1
C C14 0.17745(18) 0.4244(5) 0.49465(11) 0.0224(4) Uani d 1
H H14 0.130688 0.510783 0.445647 0.027 Uiso calc 1
C C19 0.29104(17) 0.3097(5) 0.35537(11) 0.0230(4) Uani d 1
H H19 0.211433 0.414940 0.342126 0.028 Uiso calc 1
C C18 0.35755(17) 0.2675(5) 0.29653(10) 0.0222(3) Uani d 1
H H18 0.433577 0.144955 0.311130 0.027 Uiso calc 1
C C20 0.33964(17) 0.2017(5) 0.43054(11) 0.0222(4) Uani d 1
H H20 0.414971 0.076184 0.439446 0.027 Uiso calc 1
C C17 0.2246(2) 0.2557(6) 0.77578(11) 0.0294(4) Uani d 1
H H17A 0.236951 0.012715 0.770933 0.044 Uiso calc 1
H H17B 0.176965 0.296073 0.815026 0.044 Uiso calc 1
H H17C 0.305856 0.367609 0.792316 0.044 Uiso calc 1
C C8 0.2871(2) 0.7601(6) -0.03803(11) 0.0273(4) Uani d 1
H H8 0.309669 0.800923 -0.085963 0.033 Uiso calc 1
C C6 0.13502(17) 0.8102(5) 0.03978(11) 0.0247(4) Uani d 1
H H6 0.056140 0.882629 0.045770 0.030 Uiso calc 1
C C16 0.03720(19) 0.5566(6) 0.69463(13) 0.0283(4) Uani d 1
H H16A 0.040550 0.787428 0.675361 0.043 Uiso calc 1
H H16B 0.020234 0.562374 0.746783 0.043 Uiso calc 1
H H16C -0.029316 0.431904 0.658184 0.043 Uiso calc 1
C C4 0.33549(16) 0.5416(5) 0.09239(10) 0.0200(3) Uani d 1
C C15 0.13295(17) 0.4683(5) 0.56017(11) 0.0224(4) Uani d 1
H H15 0.055820 0.581423 0.555547 0.027 Uiso calc 1
C C3 0.40481(17) 0.3712(5) 0.16627(10) 0.0216(3) Uani d 1
C C5 0.21913(16) 0.6474(5) 0.10052(10) 0.0195(3) Uani d 1
C C2 0.32319(17) 0.3854(5) 0.22113(10) 0.0212(3) Uani d 1
C C1 0.20501(17) 0.5508(5) 0.18022(11) 0.0219(3) Uani d 1

loop_
_atom_site_aniso_label
_atom_site_aniso_U_11
_atom_site_aniso_U_22
_atom_site_aniso_U_33
_atom_site_aniso_U_12
_atom_site_aniso_U_13
_atom_site_aniso_U_23
O3 0.0219(6) 0.0463(10) 0.0311(7) 0.0089(7) 0.0068(5) 0.0039(7)
O1 0.0235(6) 0.0485(10) 0.0297(7) 0.0070(7) 0.0128(5) 0.0051(7)
N10 0.0264(8) 0.0304(9) 0.0201(7) 0.0016(7) 0.0078(6) 0.0028(7)
C13 0.0197(7) 0.0221(8) 0.0182(7) -0.0011(7) 0.0029(6) 0.0026(6)
C10 0.0196(7) 0.0211(8) 0.0190(7) -0.0023(7) 0.0035(6) 0.0013(6)
C12 0.0187(7) 0.0278(9) 0.0219(8) 0.0035(7) 0.0028(6) 0.0038(7)
C9 0.0241(8) 0.0292(10) 0.0240(8) -0.0017(8) 0.0103(7) -0.0015(7)
C11 0.0214(8) 0.0286(10) 0.0189(7) 0.0020(7) 0.0011(6) 0.0041(7)
C7 0.0290(9) 0.0305(10) 0.0208(8) -0.0019(8) 0.0017(7) 0.0038(8)
C14 0.0203(8) 0.0245(9) 0.0198(7) -0.0002(7) 0.0003(6) 0.0041(7)
C19 0.0212(8) 0.0267(9) 0.0206(7) -0.0009(7) 0.0046(6) 0.0010(7)
C18 0.0217(8) 0.0237(9) 0.0206(7) -0.0007(7) 0.0038(6) -0.0001(7)
C20 0.0208(8) 0.0242(9) 0.0213(8) -0.0009(7) 0.0046(6) 0.0008(7)
C17 0.0351(10) 0.0348(11) 0.0176(8) -0.0032(9) 0.0051(7) 0.0012(8)
C8 0.0315(9) 0.0313(10) 0.0198(8) -0.0033(8) 0.0076(7) 0.0005(7)
C6 0.0198(8) 0.0288(10) 0.0243(8) -0.0002(7) 0.0035(6) 0.0026(7)
C16 0.0257(9) 0.0299(10) 0.0320(10) -0.0005(8) 0.0121(7) -0.0022(8)
C4 0.0186(7) 0.0222(8) 0.0191(7) -0.0014(7) 0.0047(6) -0.0026(7)
C15 0.0185(8) 0.0261(9) 0.0206(8) 0.0021(7) 0.0012(6) 0.0032(7)
C3 0.0187(7) 0.0255(9) 0.0206(7) 0.0003(7) 0.0045(6) -0.0011(7)
C5 0.0173(7) 0.0221(8) 0.0186(7) -0.0013(6) 0.0037(6) -0.0010(6)
C2 0.0189(7) 0.0254(9) 0.0190(7) 0.0001(7) 0.0042(6) -0.0007(7)
C1 0.0195(7) 0.0266(9) 0.0201(7) -0.0001(7) 0.0059(6) 0.0002(7)

loop_
_atom_type_symbol
_atom_type_description
_atom_type_scat_dispersion_real
_atom_type_scat_dispersion_imag
_atom_type_scat_source
C C 0.0033 0.0016 'International Tables Vol C Tables 4.2.6.8 and 6.1.1.4'
H H 0.0000 0.0000 'International Tables Vol C Tables 4.2.6.8 and 6.1.1.4'
N N 0.0061 0.0033 'International Tables Vol C Tables 4.2.6.8 and 6.1.1.4'
O O 0.0106 0.0060 'International Tables Vol C Tables 4.2.6.8 and 6.1.1.4'

loop_
_geom_angle_atom_site_label_1
_geom_angle_atom_site_label_2
_geom_angle_atom_site_label_3
_geom_angle
C10 N10 C16 121.07(16)
C10 N10 C17 120.19(17)
C16 N10 C17 118.67(16)
C14 C13 C12 116.72(16)
C14 C13 C20 123.71(16)
C12 C13 C20 119.57(17)
N10 C10 C11 121.65(16)
N10 C10 C15 120.86(17)
C11 C10 C15 117.49(16)
C11 C12 C13 122.48(17)
C11 C12 H12 118.8
C13 C12 H12 118.8
C4 C9 C8 118.26(18)
C4 C9 H9 120.9
C8 C9 H9 120.9
C12 C11 C10 120.33(16)
C12 C11 H11 119.8
C10 C11 H11 119.8
C6 C7 C8 120.39(18)
C6 C7 H7 119.8
C8 C7 H7 119.8
C15 C14 C13 121.95(17)
C15 C14 H14 119.0
C13 C14 H14 119.0
C20 C19 C18 121.06(18)
C20 C19 H19 119.5
C18 C19 H19 119.5
C2 C18 C19 126.54(18)
C2 C18 H18 116.7
C19 C18 H18 116.7
C19 C20 C13 127.60(18)
C19 C20 H20 116.2
C13 C20 H20 116.2
N10 C17 H17A 109.5
N10 C17 H17B 109.5
H17A C17 H17B 109.5
N10 C17 H17C 109.5
H17A C17 H17C 109.5
H17B C17 H17C 109.5
C9 C8 C7 121.16(18)
C9 C8 H8 119.4
C7 C8 H8 119.4
C5 C6 C7 118.06(18)
C5 C6 H6 121.0
C7 C6 H6 121.0
N10 C16 H16A 109.5
N10 C16 H16B 109.5
H16A C16 H16B 109.5
N10 C16 H16C 109.5
H16A C16 H16C 109.5
H16B C16 H16C 109.5
C9 C4 C5 120.77(17)
C9 C4 C3 129.72(17)
C5 C4 C3 109.52(15)
C14 C15 C10 121.01(17)
C14 C15 H15 119.5
C10 C15 H15 119.5
O3 C3 C2 127.48(18)
O3 C3 C4 126.02(17)
C2 C3 C4 106.49(15)
C6 C5 C4 121.36(16)
C6 C5 C1 129.12(16)
C4 C5 C1 109.51(15)
C18 C2 C3 123.48(17)
C18 C2 C1 128.36(17)
C3 C2 C1 108.14(15)
O1 C1 C2 128.88(18)
O1 C1 C5 124.79(17)
C2 C1 C5 106.31(15)

loop_
_geom_bond_atom_site_label_1
_geom_bond_atom_site_label_2
_geom_bond_distance
O3 C3 1.221(2)
O1 C1 1.227(2)
N10 C10 1.361(2)
N10 C16 1.453(3)
N10 C17 1.460(3)
C13 C14 1.406(3)
C13 C12 1.411(2)
C13 C20 1.437(2)
C10 C11 1.416(3)
C10 C15 1.423(2)
C12 C11 1.376(3)
C12 H12 0.9500
C9 C4 1.385(2)
C9 C8 1.389(3)
C9 H9 0.9500
C11 H11 0.9500
C7 C6 1.395(3)
C7 C8 1.402(3)
C7 H7 0.9500
C14 C15 1.371(3)
C14 H14 0.9500
C19 C20 1.364(3)
C19 C18 1.421(2)
C19 H19 0.9500
C18 C2 1.365(3)
C18 H18 0.9500
C20 H20 0.9500
C17 H17A 0.9800
C17 H17B 0.9800
C17 H17C 0.9800
C8 H8 0.9500
C6 C5 1.387(3)
C6 H6 0.9500
C16 H16A 0.9800
C16 H16B 0.9800
C16 H16C 0.9800
C4 C5 1.396(2)
C4 C3 1.493(3)
C15 H15 0.9500
C3 C2 1.478(2)
C5 C1 1.496(2)
C2 C1 1.479(3)

loop_
_geom_hbond_atom_site_label_D
_geom_hbond_atom_site_label_H
_geom_hbond_atom_site_label_A
_geom_hbond_site_symmetry_A
_geom_hbond_distance_DH
_geom_hbond_distance_HA
_geom_hbond_distance_DA
_geom_hbond_angle_DHA
_geom_hbond_publ_flag
C19 H19 O1 . 0.95 2.51 3.118(3) 122 yes
C17 H17C O3 2_656 0.98 2.50 3.463(3) 169 yes

loop_
_geom_torsion_atom_site_label_1
_geom_torsion_atom_site_label_2
_geom_torsion_atom_site_label_3
_geom_torsion_atom_site_label_4
_geom_torsion
C16 N10 C10 C11 -179.48(19)
C17 N10 C10 C11 -2.5(3)
C16 N10 C10 C15 1.1(3)
C17 N10 C10 C15 178.13(19)
C14 C13 C12 C11 0.5(3)
C20 C13 C12 C11 179.7(2)
C13 C12 C11 C10 0.9(3)
N10 C10 C11 C12 179.1(2)
C15 C10 C11 C12 -1.5(3)
C12 C13 C14 C15 -1.4(3)
C20 C13 C14 C15 179.5(2)
C20 C19 C18 C2 -175.0(2)
C18 C19 C20 C13 173.3(2)
C14 C13 C20 C19 2.4(3)
C12 C13 C20 C19 -176.7(2)
C4 C9 C8 C7 0.1(3)
C6 C7 C8 C9 0.7(3)
C8 C7 C6 C5 -0.9(3)
C8 C9 C4 C5 -0.6(3)
C8 C9 C4 C3 179.0(2)
C13 C14 C15 C10 0.8(3)
N10 C10 C15 C14 -179.92(19)
C11 C10 C15 C14 0.7(3)
C9 C4 C3 O3 0.7(4)
C5 C4 C3 O3 -179.7(2)
C9 C4 C3 C2 179.4(2)
C5 C4 C3 C2 -1.0(2)
C7 C6 C5 C4 0.3(3)
C7 C6 C5 C1 -178.4(2)
C9 C4 C5 C6 0.4(3)
C3 C4 C5 C6 -179.24(18)
C9 C4 C5 C1 179.36(18)
C3 C4 C5 C1 -0.3(2)
C19 C18 C2 C3 171.6(2)
C19 C18 C2 C1 -6.9(4)
O3 C3 C2 C18 1.7(3)
C4 C3 C2 C18 -176.93(19)
O3 C3 C2 C1 -179.5(2)
C4 C3 C2 C1 1.9(2)
C18 C2 C1 O1 -4.8(4)
C3 C2 C1 O1 176.5(2)
C18 C2 C1 C5 176.7(2)
C3 C2 C1 C5 -2.0(2)
C6 C5 C1 O1 1.7(3)
C4 C5 C1 O1 -177.2(2)
C6 C5 C1 C2 -179.7(2)
C4 C5 C1 C2 1.4(2)

_cod_database_fobs_code 2243135
